data_7117585
loop_
_publ_author_name
'Liu, Bang'
'Song, Ren-Jie'
'Ouyang, Xuan-Hui'
'Li, Yang'
'Hu, Ming'
'Li, Jin-Heng'

_publ_section_title
;
 Palladium-catalyzed oxidative 6-exo-trig cyclization of 1,6-enynes:
 facile synthesis of bicyclo[4.1.0]heptan-5-ones.
;
_journal_issue 64
_journal_name_full 'Chemical communications (Cambridge, England)'
_journal_page_first 12819
_journal_page_last 12822
_journal_paper_doi 10.1039/c5cc04300j
_journal_volume 51
_journal_year 2015
_chemical_formula_moiety 'C20 H21 N O3 S'
_chemical_formula_sum 'C20 H21 N O3 S'
_chemical_formula_weight 355.44
_chemical_name_systematic
; 
 ? 
;
_space_group_IT_number 14
_symmetry_cell_setting monoclinic
_symmetry_space_group_name_Hall '-P 2ybc'
_symmetry_space_group_name_H-M 'P 1 21/c 1'
_atom_sites_solution_hydrogens geom
_atom_sites_solution_primary direct
_atom_sites_solution_secondary difmap
_audit_creation_method SHELXL-97
_audit_update_record
;
2014-10-20 deposited with the CCDC.
2015-07-06 downloaded from the CCDC.
;
_cell_angle_alpha 90.00
_cell_angle_beta 93.965(2)
_cell_angle_gamma 90.00
_cell_formula_units_Z 4
_cell_length_a 10.7830(9)
_cell_length_b 12.0241(10)
_cell_length_c 14.0523(12)
_cell_measurement_reflns_used 6077
_cell_measurement_temperature 298(2)
_cell_measurement_theta_max 28.32
_cell_measurement_theta_min 2.54
_cell_volume 1817.6(3)
_computing_cell_refinement 'SAINT (Bruker, 2002)'
_computing_data_collection 'SMART (Bruker, 2002)'
_computing_data_reduction SAINT
_computing_molecular_graphics 'XP (Bruker, 2002)'
_computing_publication_material 'SHELXL-97 (Bruker, 2002)'
_computing_structure_refinement 'SHELXL-97 (Sheldrick, 1997)'
_computing_structure_solution 'SHELXS-97 (Sheldrick, 1997)'
_diffrn_ambient_temperature 298(2)
_diffrn_measured_fraction_theta_full 0.994
_diffrn_measured_fraction_theta_max 0.994
_diffrn_measurement_device_type 'Bruker APEX area-detector diffractometer'
_diffrn_measurement_method '\f and \w scans'
_diffrn_radiation_monochromator graphite
_diffrn_radiation_source 'fine-focus sealed tube'
_diffrn_radiation_type MoK\a
_diffrn_radiation_wavelength 0.71073
_diffrn_reflns_av_R_equivalents 0.0209
_diffrn_reflns_av_sigmaI/netI 0.0217
_diffrn_reflns_limit_h_max 13
_diffrn_reflns_limit_h_min -13
_diffrn_reflns_limit_k_max 14
_diffrn_reflns_limit_k_min -12
_diffrn_reflns_limit_l_max 17
_diffrn_reflns_limit_l_min -15
_diffrn_reflns_number 14373
_diffrn_reflns_theta_full 26.00
_diffrn_reflns_theta_max 26.00
_diffrn_reflns_theta_min 2.23
_exptl_absorpt_coefficient_mu 0.196
_exptl_absorpt_correction_T_max 0.9711
_exptl_absorpt_correction_T_min 0.9544
_exptl_absorpt_correction_type multi-scan
_exptl_absorpt_process_details 'SADABS (Bruker, 2002)'
_exptl_crystal_colour Colorless
_exptl_crystal_density_diffrn 1.299
_exptl_crystal_density_method 'not measured'
_exptl_crystal_description Prism
_exptl_crystal_F_000 752
_exptl_crystal_size_max 0.24
_exptl_crystal_size_mid 0.20
_exptl_crystal_size_min 0.15
_refine_diff_density_max 0.206
_refine_diff_density_min -0.264
_refine_diff_density_rms 0.041
_refine_ls_extinction_method none
_refine_ls_goodness_of_fit_ref 1.085
_refine_ls_hydrogen_treatment constr
_refine_ls_matrix_type full
_refine_ls_number_parameters 228
_refine_ls_number_reflns 3550
_refine_ls_number_restraints 0
_refine_ls_restrained_S_all 1.085
_refine_ls_R_factor_all 0.0483
_refine_ls_R_factor_gt 0.0387
_refine_ls_shift/su_max 0.002
_refine_ls_shift/su_mean 0.000
_refine_ls_structure_factor_coef Fsqd
_refine_ls_weighting_details 'calc w=1/[\s^2^(Fo^2^)+(0.0668P)^2^+0.3364P] where P=(Fo^2^+2Fc^2^)/3'
_refine_ls_weighting_scheme calc
_refine_ls_wR_factor_gt 0.1157
_refine_ls_wR_factor_ref 0.1225
_reflns_number_gt 2947
_reflns_number_total 3550
_reflns_threshold_expression I>2\s(I)
_cod_data_source_file c5cc04300j2.cif
_cod_data_source_block mo_20140503d_0m
_cod_depositor_comments
;
The following automatic conversions were performed:

'_symmetry_cell_setting' value 'Monoclinic' changed to 'monoclinic'
according to
/usr/data/users/saulius/crontab/automatic-downloads/current/RSC/lib/dictionaries/cif_core.dic
dictionary named 'cif_core.dic' version 2.4.2 from 2011-04-26.

'_exptl_absorpt_correction_type' value 'Multi-scan' changed to
'multi-scan' according to
/usr/data/users/saulius/crontab/automatic-downloads/current/RSC/lib/dictionaries/cif_core.dic
dictionary named 'cif_core.dic' version 2.4.2 from 2011-04-26.

Automatic conversion script
Id: cif_fix_values 3271 2015-04-21 07:52:19Z andrius 
;
_cod_original_sg_symbol_H-M 'P 21/c'
_cod_database_code 7117585

loop_
_symmetry_equiv_pos_as_xyz
'x, y, z'
'-x, y+1/2, -z+1/2'
'-x, -y, -z'
'x, -y-1/2, z-1/2'

loop_
_atom_site_label
_atom_site_type_symbol
_atom_site_fract_x
_atom_site_fract_y
_atom_site_fract_z
_atom_site_U_iso_or_equiv
_atom_site_adp_type
_atom_site_occupancy
_atom_site_symmetry_multiplicity
_atom_site_calc_flag
_atom_site_refinement_flags
S1 S 0.14468(4) 0.11710(4) 0.14049(3) 0.05507(17) Uani 1 1 d .
N1 N 0.26172(12) 0.14325(11) 0.07378(10) 0.0455(3) Uani 1 1 d .
O1 O 0.33309(12) 0.12489(12) -0.17132(9) 0.0622(4) Uani 1 1 d .
O2 O 0.19429(13) 0.12056(13) 0.23674(10) 0.0723(4) Uani 1 1 d .
O3 O 0.08649(13) 0.01784(11) 0.10327(12) 0.0746(4) Uani 1 1 d .
C1 C 0.53406(19) 0.33996(15) -0.14987(13) 0.0578(5) Uani 1 1 d .
H1 H 0.4646 0.3810 -0.1358 0.069 Uiso 1 1 calc R
C2 C 0.6172(2) 0.38353(19) -0.21029(14) 0.0715(6) Uani 1 1 d .
H2 H 0.6047 0.4544 -0.2356 0.086 Uiso 1 1 calc R
C3 C 0.7185(2) 0.3222(2) -0.23300(14) 0.0750(6) Uani 1 1 d .
H3 H 0.7750 0.3519 -0.2732 0.090 Uiso 1 1 calc R
C4 C 0.73644(19) 0.2174(2) -0.19660(14) 0.0671(5) Uani 1 1 d .
H4 H 0.8038 0.1751 -0.2134 0.081 Uiso 1 1 calc R
C5 C 0.65474(15) 0.17473(16) -0.13515(12) 0.0525(4) Uani 1 1 d .
H5 H 0.6680 0.1038 -0.1101 0.063 Uiso 1 1 calc R
C6 C 0.55340(15) 0.23530(13) -0.10997(11) 0.0432(4) Uani 1 1 d .
C7 C 0.46410(14) 0.19006(12) -0.04181(10) 0.0390(3) Uani 1 1 d .
C8 C 0.51909(15) 0.13140(13) 0.04871(11) 0.0435(4) Uani 1 1 d .
H8A H 0.4757 0.0666 0.0706 0.052 Uiso 1 1 calc R
H8B H 0.6089 0.1279 0.0587 0.052 Uiso 1 1 calc R
C9 C 0.45902(14) 0.24123(12) 0.05846(10) 0.0379(3) Uani 1 1 d .
C10 C 0.33483(14) 0.24289(12) 0.10110(11) 0.0426(4) Uani 1 1 d .
H10A H 0.3474 0.2465 0.1701 0.051 Uiso 1 1 calc R
H10B H 0.2892 0.3087 0.0795 0.051 Uiso 1 1 calc R
C11 C 0.23314(15) 0.13381(15) -0.02951(12) 0.0514(4) Uani 1 1 d .
H11A H 0.1728 0.1904 -0.0495 0.062 Uiso 1 1 calc R
H11B H 0.1953 0.0619 -0.0433 0.062 Uiso 1 1 calc R
C12 C 0.34622(15) 0.14631(12) -0.08746(11) 0.0420(4) Uani 1 1 d .
C13 C 0.53593(16) 0.34272(14) 0.08484(13) 0.0507(4) Uani 1 1 d .
H13A H 0.5474 0.3484 0.1530 0.076 Uiso 1 1 calc R
H13B H 0.4940 0.4079 0.0598 0.076 Uiso 1 1 calc R
H13C H 0.6155 0.3365 0.0585 0.076 Uiso 1 1 calc R
C14 C 0.04207(15) 0.22939(14) 0.12078(12) 0.0487(4) Uani 1 1 d .
C15 C -0.04687(15) 0.22618(15) 0.04474(13) 0.0539(4) Uani 1 1 d .
H15 H -0.0585 0.1620 0.0083 0.065 Uiso 1 1 calc R
C16 C -0.11791(15) 0.31954(16) 0.02400(13) 0.0555(4) Uani 1 1 d .
H16 H -0.1777 0.3175 -0.0269 0.067 Uiso 1 1 calc R
C17 C -0.10248(15) 0.41657(15) 0.07717(12) 0.0501(4) Uani 1 1 d .
C18 C -0.01425(16) 0.41691(16) 0.15377(13) 0.0553(4) Uani 1 1 d .
H18 H -0.0040 0.4806 0.1910 0.066 Uiso 1 1 calc R
C19 C 0.05842(16) 0.32545(17) 0.17600(12) 0.0543(4) Uani 1 1 d .
H19 H 0.1178 0.3275 0.2272 0.065 Uiso 1 1 calc R
C20 C -0.17859(19) 0.51774(18) 0.05114(15) 0.0656(5) Uani 1 1 d .
H20A H -0.2394 0.5285 0.0971 0.098 Uiso 1 1 calc R
H20B H -0.2199 0.5078 -0.0110 0.098 Uiso 1 1 calc R
H20C H -0.1253 0.5816 0.0507 0.098 Uiso 1 1 calc R

loop_
_atom_site_aniso_label
_atom_site_aniso_U_11
_atom_site_aniso_U_22
_atom_site_aniso_U_33
_atom_site_aniso_U_23
_atom_site_aniso_U_13
_atom_site_aniso_U_12
S1 0.0529(3) 0.0528(3) 0.0610(3) 0.0159(2) 0.0138(2) -0.00030(18)
N1 0.0462(7) 0.0429(7) 0.0480(8) 0.0028(6) 0.0077(6) 0.0018(6)
O1 0.0673(8) 0.0761(9) 0.0427(7) -0.0141(6) -0.0001(6) -0.0049(6)
O2 0.0703(9) 0.0885(11) 0.0591(8) 0.0303(7) 0.0124(7) 0.0036(7)
O3 0.0708(9) 0.0484(8) 0.1060(12) 0.0133(7) 0.0165(8) -0.0117(6)
C1 0.0741(12) 0.0532(10) 0.0473(10) 0.0058(8) 0.0122(8) 0.0054(9)
C2 0.0997(16) 0.0676(13) 0.0481(11) 0.0113(9) 0.0112(11) -0.0140(11)
C3 0.0750(13) 0.1110(19) 0.0409(10) -0.0030(11) 0.0169(9) -0.0275(13)
C4 0.0573(10) 0.0967(16) 0.0489(11) -0.0118(11) 0.0139(8) -0.0031(10)
C5 0.0522(9) 0.0595(11) 0.0466(10) -0.0070(8) 0.0083(7) 0.0052(8)
C6 0.0490(8) 0.0458(9) 0.0350(8) -0.0042(6) 0.0045(6) 0.0009(7)
C7 0.0456(8) 0.0356(7) 0.0359(8) -0.0005(6) 0.0044(6) 0.0071(6)
C8 0.0475(8) 0.0419(9) 0.0410(8) 0.0029(6) 0.0018(6) 0.0103(6)
C9 0.0439(8) 0.0370(8) 0.0331(7) -0.0002(6) 0.0038(6) 0.0050(6)
C10 0.0473(8) 0.0394(8) 0.0417(8) -0.0005(6) 0.0084(6) 0.0046(6)
C11 0.0474(9) 0.0553(10) 0.0511(10) -0.0058(8) 0.0020(7) -0.0014(7)
C12 0.0505(8) 0.0340(8) 0.0412(9) -0.0018(6) 0.0011(6) 0.0067(6)
C13 0.0541(9) 0.0492(9) 0.0487(9) -0.0060(7) 0.0036(7) -0.0031(8)
C14 0.0427(8) 0.0550(10) 0.0499(9) 0.0030(7) 0.0142(7) -0.0018(7)
C15 0.0436(8) 0.0565(10) 0.0621(11) -0.0102(8) 0.0069(7) -0.0067(7)
C16 0.0409(8) 0.0703(12) 0.0552(10) -0.0087(9) 0.0030(7) 0.0000(8)
C17 0.0418(8) 0.0617(11) 0.0484(9) -0.0006(8) 0.0143(7) 0.0026(7)
C18 0.0515(9) 0.0639(11) 0.0516(10) -0.0152(8) 0.0120(8) 0.0038(8)
C19 0.0467(9) 0.0754(12) 0.0411(9) -0.0073(8) 0.0063(7) 0.0029(8)
C20 0.0599(11) 0.0703(13) 0.0676(13) -0.0007(10) 0.0126(9) 0.0135(9)

loop_
_atom_type_symbol
_atom_type_description
_atom_type_scat_dispersion_real
_atom_type_scat_dispersion_imag
_atom_type_scat_source
C C 0.0033 0.0016 'International Tables Vol C Tables 4.2.6.8 and 6.1.1.4'
H H 0.0000 0.0000 'International Tables Vol C Tables 4.2.6.8 and 6.1.1.4'
N N 0.0061 0.0033 'International Tables Vol C Tables 4.2.6.8 and 6.1.1.4'
O O 0.0106 0.0060 'International Tables Vol C Tables 4.2.6.8 and 6.1.1.4'
S S 0.1246 0.1234 'International Tables Vol C Tables 4.2.6.8 and 6.1.1.4'

loop_
_geom_angle_atom_site_label_1
_geom_angle_atom_site_label_2
_geom_angle_atom_site_label_3
_geom_angle
O2 S1 O3 119.96(9)
O2 S1 N1 106.40(8)
O3 S1 N1 106.50(8)
O2 S1 C14 108.63(9)
O3 S1 C14 109.16(9)
N1 S1 C14 105.17(7)
C11 N1 C10 113.16(13)
C11 N1 S1 115.46(11)
C10 N1 S1 115.05(10)
C2 C1 C6 120.46(19)
C2 C1 H1 119.8
C6 C1 H1 119.8
C3 C2 C1 120.0(2)
C3 C2 H2 120.0
C1 C2 H2 120.0
C4 C3 C2 120.10(18)
C4 C3 H3 119.9
C2 C3 H3 119.9
C3 C4 C5 119.88(19)
C3 C4 H4 120.1
C5 C4 H4 120.1
C4 C5 C6 121.16(19)
C4 C5 H5 119.4
C6 C5 H5 119.4
C5 C6 C1 118.34(16)
C5 C6 C7 121.68(15)
C1 C6 C7 119.98(14)
C12 C7 C6 114.87(13)
C12 C7 C8 117.78(13)
C6 C7 C8 117.71(12)
C12 C7 C9 117.00(12)
C6 C7 C9 120.11(13)
C8 C7 C9 57.52(9)
C9 C8 C7 61.40(10)
C9 C8 H8A 117.6
C7 C8 H8A 117.6
C9 C8 H8B 117.6
C7 C8 H8B 117.6
H8A C8 H8B 114.7
C8 C9 C10 117.10(13)
C8 C9 C13 120.51(13)
C10 C9 C13 112.40(12)
C8 C9 C7 61.08(9)
C10 C9 C7 117.26(12)
C13 C9 C7 119.61(13)
N1 C10 C9 111.17(12)
N1 C10 H10A 109.4
C9 C10 H10A 109.4
N1 C10 H10B 109.4
C9 C10 H10B 109.4
H10A C10 H10B 108.0
N1 C11 C12 113.64(13)
N1 C11 H11A 108.8
C12 C11 H11A 108.8
N1 C11 H11B 108.8
C12 C11 H11B 108.8
H11A C11 H11B 107.7
O1 C12 C7 122.62(15)
O1 C12 C11 117.29(15)
C7 C12 C11 119.98(13)
C9 C13 H13A 109.5
C9 C13 H13B 109.5
H13A C13 H13B 109.5
C9 C13 H13C 109.5
H13A C13 H13C 109.5
H13B C13 H13C 109.5
C15 C14 C19 120.37(16)
C15 C14 S1 119.68(14)
C19 C14 S1 119.65(13)
C16 C15 C14 119.01(16)
C16 C15 H15 120.5
C14 C15 H15 120.5
C15 C16 C17 121.73(17)
C15 C16 H16 119.1
C17 C16 H16 119.1
C18 C17 C16 118.05(17)
C18 C17 C20 121.47(17)
C16 C17 C20 120.48(17)
C19 C18 C17 121.61(17)
C19 C18 H18 119.2
C17 C18 H18 119.2
C18 C19 C14 119.20(16)
C18 C19 H19 120.4
C14 C19 H19 120.4
C17 C20 H20A 109.5
C17 C20 H20B 109.5
H20A C20 H20B 109.5
C17 C20 H20C 109.5
H20A C20 H20C 109.5
H20B C20 H20C 109.5

loop_
_geom_bond_atom_site_label_1
_geom_bond_atom_site_label_2
_geom_bond_distance
S1 O2 1.4203(15)
S1 O3 1.4306(15)
S1 N1 1.6534(13)
S1 C14 1.7554(17)
N1 C11 1.467(2)
N1 C10 1.471(2)
O1 C12 1.2051(19)
C1 C2 1.380(3)
C1 C6 1.388(2)
C1 H1 0.9300
C2 C3 1.373(3)
C2 H2 0.9300
C3 C4 1.369(3)
C3 H3 0.9300
C4 C5 1.375(3)
C4 H4 0.9300
C5 C6 1.380(2)
C5 H5 0.9300
C6 C7 1.506(2)
C7 C12 1.480(2)
C7 C8 1.537(2)
C7 C9 1.542(2)
C8 C9 1.481(2)
C8 H8A 0.9700
C8 H8B 0.9700
C9 C10 1.505(2)
C9 C13 1.507(2)
C10 H10A 0.9700
C10 H10B 0.9700
C11 C12 1.520(2)
C11 H11A 0.9700
C11 H11B 0.9700
C13 H13A 0.9600
C13 H13B 0.9600
C13 H13C 0.9600
C14 C15 1.386(2)
C14 C19 1.396(2)
C15 C16 1.379(3)
C15 H15 0.9300
C16 C17 1.389(3)
C16 H16 0.9300
C17 C18 1.386(2)
C17 C20 1.498(3)
C18 C19 1.374(3)
C18 H18 0.9300
C19 H19 0.9300
C20 H20A 0.9600
C20 H20B 0.9600
C20 H20C 0.9600

loop_
_geom_torsion_atom_site_label_1
_geom_torsion_atom_site_label_2
_geom_torsion_atom_site_label_3
_geom_torsion_atom_site_label_4
_geom_torsion
O2 S1 N1 C11 174.72(12)
O3 S1 N1 C11 45.66(14)
C14 S1 N1 C11 -70.13(13)
O2 S1 N1 C10 -50.58(13)
O3 S1 N1 C10 -179.65(11)
C14 S1 N1 C10 64.56(13)
C6 C1 C2 C3 1.5(3)
C1 C2 C3 C4 0.7(3)
C2 C3 C4 C5 -1.8(3)
C3 C4 C5 C6 0.7(3)
C4 C5 C6 C1 1.4(3)
C4 C5 C6 C7 -179.25(16)
C2 C1 C6 C5 -2.5(3)
C2 C1 C6 C7 178.15(17)
C5 C6 C7 C12 -101.36(17)
C1 C6 C7 C12 77.99(19)
C5 C6 C7 C8 44.1(2)
C1 C6 C7 C8 -136.56(16)
C5 C6 C7 C9 110.72(17)
C1 C6 C7 C9 -69.9(2)
C12 C7 C8 C9 -105.84(14)
C6 C7 C8 C9 109.72(15)
C7 C8 C9 C10 107.77(15)
C7 C8 C9 C13 -109.24(15)
C12 C7 C9 C8 107.20(15)
C6 C7 C9 C8 -105.54(15)
C12 C7 C9 C10 -0.31(19)
C6 C7 C9 C10 146.95(14)
C8 C7 C9 C10 -107.51(14)
C12 C7 C9 C13 -142.12(14)
C6 C7 C9 C13 5.1(2)
C8 C7 C9 C13 110.69(16)
C11 N1 C10 C9 -61.80(16)
S1 N1 C10 C9 162.48(10)
C8 C9 C10 N1 -34.40(18)
C13 C9 C10 N1 179.72(13)
C7 C9 C10 N1 35.28(17)
C10 N1 C11 C12 50.66(18)
S1 N1 C11 C12 -173.81(11)
C6 C7 C12 O1 16.1(2)
C8 C7 C12 O1 -129.35(16)
C9 C7 C12 O1 165.04(14)
C6 C7 C12 C11 -159.96(14)
C8 C7 C12 C11 54.62(19)
C9 C7 C12 C11 -11.0(2)
N1 C11 C12 O1 170.34(14)
N1 C11 C12 C7 -13.4(2)
O2 S1 C14 C15 -159.61(13)
O3 S1 C14 C15 -27.14(16)
N1 S1 C14 C15 86.80(14)
O2 S1 C14 C19 26.58(15)
O3 S1 C14 C19 159.04(13)
N1 S1 C14 C19 -87.01(14)
C19 C14 C15 C16 0.6(2)
S1 C14 C15 C16 -173.13(13)
C14 C15 C16 C17 0.1(3)
C15 C16 C17 C18 -1.1(3)
C15 C16 C17 C20 178.24(16)
C16 C17 C18 C19 1.4(3)
C20 C17 C18 C19 -177.91(16)
C17 C18 C19 C14 -0.7(3)
C15 C14 C19 C18 -0.3(2)
S1 C14 C19 C18 173.44(13)
